data_7042115
loop_
_publ_author_name
'Toma, Ana Maria'
'Pop, Alexandra'
'Silvestru, Anca'
'R\"uffer, Tobias'
'Lang, Heinrich'
'Mehring, Michael'

_publ_section_title
;
 Bismuth\p arene versus bismuthhalide coordination in heterocyclic
 diorganobismuth(iii) compounds with transannular N\\rightarrow Bi
 interaction.
;
_journal_issue 12
_journal_name_full 'Dalton transactions (Cambridge, England : 2003)'
_journal_page_first 3953
_journal_page_last 3962
_journal_paper_doi 10.1039/c7dt00188f
_journal_volume 46
_journal_year 2017
_chemical_formula_moiety 'C21 H19 Bi I N'
_chemical_formula_sum 'C21 H19 Bi I N'
_chemical_formula_weight 621.25
_chemical_name_systematic
;
 ?
;
_space_group_crystal_system monoclinic
_space_group_IT_number 14
_space_group_name_Hall '-P 2ybc'
_space_group_name_H-M_alt 'P 1 21/c 1'
_symmetry_space_group_name_Hall '-P 2ybc'
_symmetry_space_group_name_H-M 'P 1 21/c 1'
_atom_sites_solution_hydrogens geom
_audit_creation_method SHELXL-2013
_audit_update_record
;
2017-02-14 deposited with the CCDC.
2017-02-20 downloaded from the CCDC.
;
_cell_angle_alpha 90
_cell_angle_beta 92.701(3)
_cell_angle_gamma 90
_cell_formula_units_Z 4
_cell_length_a 7.3565(2)
_cell_length_b 10.8639(4)
_cell_length_c 23.1182(7)
_cell_measurement_reflns_used 2814
_cell_measurement_temperature 110
_cell_measurement_theta_max 28.1480
_cell_measurement_theta_min 3.7200
_cell_volume 1845.56(10)
_computing_cell_refinement
;
CrysAlisPro, Agilent Technologies,
Version 1.171.36.28 (release 01-02-2013 CrysAlis171 .NET)
(compiled Feb  1 2013,16:14:44)
;
_computing_data_collection
;
CrysAlisPro, Agilent Technologies,
Version 1.171.36.28 (release 01-02-2013 CrysAlis171 .NET)
(compiled Feb  1 2013,16:14:44)
;
_computing_data_reduction
;
CrysAlisPro, Agilent Technologies,
Version 1.171.36.28 (release 01-02-2013 CrysAlis171 .NET)
(compiled Feb  1 2013,16:14:44)
;
_computing_molecular_graphics
;Brandenburg, K. [or Brandenburg, K. & Putz, H., or Brandenburg, K. & Berndt,
 M.] (1999). DIAMOND. Crystal Impact GbR, Bonn, Germany.
;
_computing_publication_material
; Allen, F. H., Johnson, O., Shields, G. P., Smith, B. R. & Towler, M. (2004).
 J. Appl. Cryst. 37, 335-338.
;
_computing_structure_refinement 'SHELXL-2013 (Sheldrick, 2013)'
_computing_structure_solution 'SHELXS-2013 (Sheldrick, 2013)'
_diffrn_ambient_temperature 110
_diffrn_measured_fraction_theta_full 0.997
_diffrn_measured_fraction_theta_max 0.997
_diffrn_measurement_device_type 'oxford gemini s'
_diffrn_measurement_method '\w scans'
_diffrn_radiation_type MoK\a
_diffrn_radiation_wavelength 0.71073
_diffrn_reflns_av_R_equivalents 0.0304
_diffrn_reflns_av_unetI/netI 0.0428
_diffrn_reflns_Laue_measured_fraction_full 0.997
_diffrn_reflns_Laue_measured_fraction_max 0.997
_diffrn_reflns_limit_h_max 8
_diffrn_reflns_limit_h_min -8
_diffrn_reflns_limit_k_max 12
_diffrn_reflns_limit_k_min -12
_diffrn_reflns_limit_l_max 27
_diffrn_reflns_limit_l_min -27
_diffrn_reflns_number 6828
_diffrn_reflns_point_group_measured_fraction_full 0.997
_diffrn_reflns_point_group_measured_fraction_max 0.997
_diffrn_reflns_theta_full 25.000
_diffrn_reflns_theta_max 24.999
_diffrn_reflns_theta_min 3.215
_exptl_absorpt_coefficient_mu 11.228
_exptl_absorpt_correction_T_max 1.00000
_exptl_absorpt_correction_T_min 0.40147
_exptl_absorpt_correction_type multi-scan
_exptl_absorpt_process_details
;
CrysAlisPro, Agilent Technologies,
Version 1.171.36.28 (release 01-02-2013 CrysAlis171 .NET)
(compiled Feb  1 2013,16:14:44)
Empirical absorption correction using spherical harmonics,
 implemented in SCALE3 ABSPACK scaling algorithm.
;
_exptl_crystal_colour colourless
_exptl_crystal_density_diffrn 2.236
_exptl_crystal_description block
_exptl_crystal_F_000 1152
_exptl_crystal_size_max 0.3
_exptl_crystal_size_mid 0.2
_exptl_crystal_size_min 0.2
_refine_diff_density_max 1.236
_refine_diff_density_min -0.764
_refine_diff_density_rms 0.155
_refine_ls_extinction_method none
_refine_ls_goodness_of_fit_ref 1.045
_refine_ls_hydrogen_treatment constr
_refine_ls_matrix_type full
_refine_ls_number_parameters 217
_refine_ls_number_reflns 3243
_refine_ls_number_restraints 0
_refine_ls_restrained_S_all 1.045
_refine_ls_R_factor_all 0.0311
_refine_ls_R_factor_gt 0.0262
_refine_ls_shift/su_max 0.003
_refine_ls_shift/su_mean 0.000
_refine_ls_structure_factor_coef Fsqd
_refine_ls_weighting_details 'w=1/[\s^2^(Fo^2^)+(0.0162P)^2^+0.4703P] where P=(Fo^2^+2Fc^2^)/3'
_refine_ls_weighting_scheme calc
_refine_ls_wR_factor_gt 0.0507
_refine_ls_wR_factor_ref 0.0525
_reflns_Friedel_coverage 0.000
_reflns_number_gt 2958
_reflns_number_total 3243
_reflns_threshold_expression 'I > 2\s(I)'
_cod_data_source_file c7dt00188f2.cif
_cod_data_source_block shelx
_cod_depositor_comments 'Adding full bibliography for 7042110--7042119.cif.'
_cod_database_code 7042115
_shelx_space_group_comment
;
The symmetry employed for this shelxl refinement is uniquely defined
by the following loop, which should always be used as a source of
symmetry information in preference to the above space-group names.
They are only intended as comments.
;
_shelxl_version_number 2013/4

loop_
_space_group_symop_operation_xyz
'x, y, z'
'-x, y+1/2, -z+1/2'
'-x, -y, -z'
'x, -y-1/2, z-1/2'

loop_
_atom_site_label
_atom_site_type_symbol
_atom_site_fract_x
_atom_site_fract_y
_atom_site_fract_z
_atom_site_U_iso_or_equiv
_atom_site_adp_type
_atom_site_occupancy
_atom_site_site_symmetry_order
_atom_site_calc_flag
_atom_site_refinement_flags_posn
_atom_site_refinement_flags_adp
C1 C 0.4321(6) 0.3868(5) 0.5560(2) 0.0137(11) Uani 1 1 d . .
C2 C 0.2685(6) 0.4407(5) 0.5367(2) 0.0170(12) Uani 1 1 d . .
H2 H 0.1881 0.3972 0.5122 0.020 Uiso 1 1 calc R U
C3 C 0.2251(7) 0.5588(6) 0.5539(2) 0.0219(13) Uani 1 1 d . .
H3 H 0.1159 0.5944 0.5407 0.026 Uiso 1 1 calc R U
C4 C 0.3441(7) 0.6244(5) 0.5910(2) 0.0211(13) Uani 1 1 d . .
H4 H 0.3140 0.7030 0.6032 0.025 Uiso 1 1 calc R U
C5 C 0.5072(7) 0.5714(5) 0.6093(2) 0.0188(12) Uani 1 1 d . .
H5 H 0.5882 0.6159 0.6333 0.023 Uiso 1 1 calc R U
C6 C 0.5530(6) 0.4530(5) 0.5927(2) 0.0139(11) Uani 1 1 d . .
C7 C 0.7317(6) 0.3967(5) 0.6126(2) 0.0152(12) Uani 1 1 d . .
H7A H 0.8202 0.4087 0.5833 0.018 Uiso 1 1 calc R U
H7B H 0.7772 0.4367 0.6479 0.018 Uiso 1 1 calc R U
C8 C 0.5863(6) 0.2428(5) 0.6715(2) 0.0127(11) Uani 1 1 d . .
H8A H 0.5088 0.3142 0.6755 0.015 Uiso 1 1 calc R U
H8B H 0.6598 0.2337 0.7072 0.015 Uiso 1 1 calc R U
C9 C 0.4684(6) 0.1297(5) 0.6625(2) 0.0114(11) Uani 1 1 d . .
C10 C 0.4110(6) 0.0644(5) 0.7101(2) 0.0137(11) Uani 1 1 d . .
H10 H 0.4565 0.0848 0.7471 0.016 Uiso 1 1 calc R U
C11 C 0.2882(6) -0.0296(5) 0.7030(2) 0.0173(12) Uani 1 1 d . .
H11 H 0.2499 -0.0722 0.7351 0.021 Uiso 1 1 calc R U
C12 C 0.2212(6) -0.0610(5) 0.6485(2) 0.0163(12) Uani 1 1 d . .
H12 H 0.1378 -0.1250 0.6438 0.020 Uiso 1 1 calc R U
C13 C 0.2779(6) 0.0026(5) 0.6004(2) 0.0132(11) Uani 1 1 d . .
H13 H 0.2317 -0.0184 0.5636 0.016 Uiso 1 1 calc R U
C14 C 0.4030(6) 0.0974(5) 0.6072(2) 0.0103(11) Uani 1 1 d . .
C15 C 0.8850(6) 0.1967(5) 0.6318(2) 0.0180(12) Uani 1 1 d . .
H15A H 0.9549 0.2083 0.5977 0.022 Uiso 1 1 calc R U
H15B H 0.8601 0.1094 0.6352 0.022 Uiso 1 1 calc R U
C16 C 0.9981(6) 0.2373(5) 0.6841(2) 0.0130(11) Uani 1 1 d . .
C17 C 1.1168(6) 0.3373(5) 0.6807(2) 0.0145(12) Uani 1 1 d . .
H17 H 1.1298 0.3766 0.6454 0.017 Uiso 1 1 calc R U
C18 C 1.2144(6) 0.3779(5) 0.7291(2) 0.0217(13) Uani 1 1 d . .
H18 H 1.2928 0.4445 0.7261 0.026 Uiso 1 1 calc R U
C19 C 1.1983(7) 0.3218(6) 0.7820(2) 0.0234(14) Uani 1 1 d . .
H19 H 1.2642 0.3506 0.8146 0.028 Uiso 1 1 calc R U
C20 C 1.0842(7) 0.2231(5) 0.7862(2) 0.0205(13) Uani 1 1 d . .
H20 H 1.0725 0.1846 0.8217 0.025 Uiso 1 1 calc R U
C21 C 0.9852(7) 0.1797(5) 0.7374(2) 0.0189(12) Uani 1 1 d . .
H21 H 0.9099 0.1115 0.7406 0.023 Uiso 1 1 calc R U
N1 N 0.7075(5) 0.2640(4) 0.62327(18) 0.0124(9) Uani 1 1 d . .
I1 I 0.19714(5) 0.14666(4) 0.45549(2) 0.02418(11) Uani 1 1 d . .
Bi1 Bi 0.52581(2) 0.19537(2) 0.53296(2) 0.01338(7) Uani 1 1 d . .

loop_
_atom_site_aniso_label
_atom_site_aniso_U_11
_atom_site_aniso_U_22
_atom_site_aniso_U_33
_atom_site_aniso_U_23
_atom_site_aniso_U_13
_atom_site_aniso_U_12
C1 0.017(2) 0.017(3) 0.008(3) 0.000(2) 0.005(2) 0.001(2)
C2 0.018(3) 0.021(3) 0.012(3) 0.001(3) -0.002(2) -0.002(2)
C3 0.020(3) 0.030(3) 0.016(3) 0.006(3) 0.001(2) 0.011(3)
C4 0.031(3) 0.015(3) 0.018(3) 0.004(3) 0.006(3) 0.009(3)
C5 0.024(3) 0.019(3) 0.013(3) -0.005(3) 0.000(2) -0.005(3)
C6 0.015(2) 0.018(3) 0.008(3) 0.002(2) -0.002(2) 0.001(2)
C7 0.013(2) 0.016(3) 0.016(3) 0.001(2) -0.003(2) 0.001(2)
C8 0.015(2) 0.011(3) 0.012(3) -0.001(2) -0.001(2) 0.004(2)
C9 0.009(2) 0.011(3) 0.014(3) -0.003(2) 0.000(2) 0.005(2)
C10 0.014(2) 0.014(3) 0.013(3) 0.000(2) -0.003(2) 0.006(2)
C11 0.015(2) 0.018(3) 0.019(3) 0.008(3) 0.005(2) 0.003(2)
C12 0.016(2) 0.010(3) 0.024(3) 0.005(3) 0.002(2) 0.000(2)
C13 0.014(2) 0.013(3) 0.012(3) -0.004(2) -0.001(2) 0.007(2)
C14 0.013(2) 0.010(3) 0.008(3) 0.002(2) 0.002(2) 0.004(2)
C15 0.016(2) 0.019(3) 0.019(3) -0.005(3) 0.000(2) 0.003(2)
C16 0.009(2) 0.014(3) 0.016(3) -0.005(2) -0.003(2) 0.005(2)
C17 0.014(2) 0.013(3) 0.017(3) 0.001(2) 0.001(2) 0.004(2)
C18 0.015(2) 0.021(3) 0.029(3) -0.014(3) 0.001(2) -0.002(3)
C19 0.016(3) 0.033(4) 0.021(3) -0.013(3) -0.006(2) 0.014(3)
C20 0.018(3) 0.028(3) 0.015(3) -0.001(3) -0.003(2) 0.011(3)
C21 0.018(3) 0.012(3) 0.026(3) -0.002(3) 0.000(2) 0.006(2)
N1 0.0097(19) 0.011(2) 0.016(2) -0.001(2) -0.0004(17) -0.0021(19)
I1 0.02786(19) 0.0273(2) 0.0163(2) -0.00008(18) -0.00925(15) -0.00769(18)
Bi1 0.01524(11) 0.01495(12) 0.00988(11) -0.00155(9) 0.00004(8) -0.00160(9)

loop_
_atom_type_symbol
_atom_type_description
_atom_type_scat_dispersion_real
_atom_type_scat_dispersion_imag
_atom_type_scat_source
C C 0.0033 0.0016 'International Tables Vol C Tables 4.2.6.8 and 6.1.1.4'
N N 0.0061 0.0033 'International Tables Vol C Tables 4.2.6.8 and 6.1.1.4'
I I -0.4742 1.8119 'International Tables Vol C Tables 4.2.6.8 and 6.1.1.4'
Bi Bi -4.1077 10.2566 'International Tables Vol C Tables 4.2.6.8 and 6.1.1.4'
H H 0.0000 0.0000 'International Tables Vol C Tables 4.2.6.8 and 6.1.1.4'

loop_
_geom_angle_atom_site_label_1
_geom_angle_atom_site_label_2
_geom_angle_atom_site_label_3
_geom_angle
C2 C1 C6 119.6(5)
C2 C1 Bi1 125.4(4)
C6 C1 Bi1 115.0(3)
C3 C2 C1 120.3(5)
C3 C2 H2 119.8
C1 C2 H2 119.8
C2 C3 C4 120.2(5)
C2 C3 H3 119.9
C4 C3 H3 119.9
C5 C4 C3 119.3(5)
C5 C4 H4 120.4
C3 C4 H4 120.4
C4 C5 C6 121.3(5)
C4 C5 H5 119.3
C6 C5 H5 119.3
C5 C6 C1 119.2(5)
C5 C6 C7 120.8(5)
C1 C6 C7 119.9(5)
N1 C7 C6 109.8(4)
N1 C7 H7A 109.7
C6 C7 H7A 109.7
N1 C7 H7B 109.7
C6 C7 H7B 109.7
H7A C7 H7B 108.2
N1 C8 C9 112.7(4)
N1 C8 H8A 109.0
C9 C8 H8A 109.0
N1 C8 H8B 109.0
C9 C8 H8B 109.0
H8A C8 H8B 107.8
C14 C9 C10 119.6(4)
C14 C9 C8 120.1(4)
C10 C9 C8 120.0(4)
C11 C10 C9 120.6(5)
C11 C10 H10 119.7
C9 C10 H10 119.7
C10 C11 C12 120.2(5)
C10 C11 H11 119.9
C12 C11 H11 119.9
C11 C12 C13 120.1(5)
C11 C12 H12 120.0
C13 C12 H12 120.0
C14 C13 C12 120.2(5)
C14 C13 H13 119.9
C12 C13 H13 119.9
C13 C14 C9 119.4(4)
C13 C14 Bi1 123.7(4)
C9 C14 Bi1 116.7(3)
N1 C15 C16 114.1(4)
N1 C15 H15A 108.7
C16 C15 H15A 108.7
N1 C15 H15B 108.7
C16 C15 H15B 108.7
H15A C15 H15B 107.6
C21 C16 C17 118.0(5)
C21 C16 C15 121.5(5)
C17 C16 C15 120.5(5)
C18 C17 C16 120.5(5)
C18 C17 H17 119.8
C16 C17 H17 119.8
C17 C18 C19 121.2(5)
C17 C18 H18 119.4
C19 C18 H18 119.4
C20 C19 C18 119.2(5)
C20 C19 H19 120.4
C18 C19 H19 120.4
C19 C20 C21 120.5(5)
C19 C20 H20 119.8
C21 C20 H20 119.8
C16 C21 C20 120.6(5)
C16 C21 H21 119.7
C20 C21 H21 119.7
C7 N1 C8 111.1(4)
C7 N1 C15 112.8(4)
C8 N1 C15 112.1(4)
C7 N1 Bi1 102.3(3)
C8 N1 Bi1 105.2(3)
C15 N1 Bi1 112.7(3)
C14 Bi1 C1 96.75(17)
C14 Bi1 N1 74.08(15)
C1 Bi1 N1 71.97(16)
C14 Bi1 I1 91.77(12)
C1 Bi1 I1 93.27(13)
N1 Bi1 I1 157.72(8)

loop_
_geom_bond_atom_site_label_1
_geom_bond_atom_site_label_2
_geom_bond_distance
C1 C2 1.392(7)
C1 C6 1.399(7)
C1 Bi1 2.263(5)
C2 C3 1.385(8)
C2 H2 0.9300
C3 C4 1.391(8)
C3 H3 0.9300
C4 C5 1.380(7)
C4 H4 0.9300
C5 C6 1.388(7)
C5 H5 0.9300
C6 C7 1.503(6)
C7 N1 1.475(6)
C7 H7A 0.9700
C7 H7B 0.9700
C8 N1 1.478(6)
C8 C9 1.513(7)
C8 H8A 0.9700
C8 H8B 0.9700
C9 C14 1.391(7)
C9 C10 1.392(7)
C10 C11 1.368(7)
C10 H10 0.9300
C11 C12 1.374(7)
C11 H11 0.9300
C12 C13 1.390(7)
C12 H12 0.9300
C13 C14 1.385(7)
C13 H13 0.9300
C14 Bi1 2.245(5)
C15 N1 1.501(6)
C15 C16 1.501(7)
C15 H15A 0.9700
C15 H15B 0.9700
C16 C21 1.389(7)
C16 C17 1.398(7)
C17 C18 1.375(7)
C17 H17 0.9300
C18 C19 1.377(8)
C18 H18 0.9300
C19 C20 1.368(8)
C19 H19 0.9300
C20 C21 1.396(7)
C20 H20 0.9300
C21 H21 0.9300
N1 Bi1 2.537(4)
I1 Bi1 2.9875(4)

loop_
_geom_torsion_atom_site_label_1
_geom_torsion_atom_site_label_2
_geom_torsion_atom_site_label_3
_geom_torsion_atom_site_label_4
_geom_torsion
C6 C1 C2 C3 -0.4(7)
Bi1 C1 C2 C3 179.8(4)
C1 C2 C3 C4 -0.4(8)
C2 C3 C4 C5 1.4(8)
C3 C4 C5 C6 -1.6(8)
C4 C5 C6 C1 0.8(8)
C4 C5 C6 C7 179.5(5)
C2 C1 C6 C5 0.2(7)
Bi1 C1 C6 C5 -179.9(4)
C2 C1 C6 C7 -178.6(4)
Bi1 C1 C6 C7 1.3(6)
C5 C6 C7 N1 144.0(5)
C1 C6 C7 N1 -37.3(6)
N1 C8 C9 C14 -35.0(6)
N1 C8 C9 C10 151.1(4)
C14 C9 C10 C11 -1.3(7)
C8 C9 C10 C11 172.7(4)
C9 C10 C11 C12 0.5(7)
C10 C11 C12 C13 -0.1(7)
C11 C12 C13 C14 0.5(7)
C12 C13 C14 C9 -1.3(7)
C12 C13 C14 Bi1 173.9(3)
C10 C9 C14 C13 1.7(7)
C8 C9 C14 C13 -172.3(4)
C10 C9 C14 Bi1 -173.9(3)
C8 C9 C14 Bi1 12.2(6)
N1 C15 C16 C21 92.0(6)
N1 C15 C16 C17 -86.3(5)
C21 C16 C17 C18 -1.2(7)
C15 C16 C17 C18 177.1(4)
C16 C17 C18 C19 0.0(7)
C17 C18 C19 C20 0.6(7)
C18 C19 C20 C21 0.0(7)
C17 C16 C21 C20 1.9(7)
C15 C16 C21 C20 -176.5(5)
C19 C20 C21 C16 -1.3(7)
C6 C7 N1 C8 -64.6(5)
C6 C7 N1 C15 168.6(4)
C6 C7 N1 Bi1 47.2(4)
C9 C8 N1 C7 145.0(4)
C9 C8 N1 C15 -87.7(5)
C9 C8 N1 Bi1 35.1(4)
C16 C15 N1 C7 63.3(6)
C16 C15 N1 C8 -63.0(6)
C16 C15 N1 Bi1 178.6(3)
